data_2208793
loop_
_publ_author_name
'Qiu, Lin'
'Wang, Li'
'Zhao, Yong-Mei'

_publ_section_title
;
 2-Hydroxy-2',4,4'-trimethoxybenzophenone
;
_journal_coeditor_code BI2005
_journal_issue 5
_journal_name_full 'Acta Crystallographica Section E'
_journal_page_first o1980
_journal_page_last o1981
_journal_paper_doi 10.1107/S1600536806013821
_journal_volume 62
_journal_year 2006
_chemical_formula_iupac 'C16 H16 O5'
_chemical_formula_moiety 'C16 H16 O5'
_chemical_formula_sum 'C16 H16 O5'
_chemical_formula_weight 288.29
_chemical_name_systematic
;
2-hydroxy-2',4,4'-trimethoxybenzophenone
;
_space_group_IT_number 14
_symmetry_cell_setting monoclinic
_symmetry_space_group_name_Hall '-P 2ybc'
_symmetry_space_group_name_H-M 'P 1 21/c 1'
_atom_sites_solution_hydrogens geom
_atom_sites_solution_primary direct
_atom_sites_solution_secondary difmap
_cell_angle_alpha 90.00
_cell_angle_beta 111.160(10)
_cell_angle_gamma 90.00
_cell_formula_units_Z 4
_cell_length_a 12.395(3)
_cell_length_b 10.114(2)
_cell_length_c 12.055(3)
_cell_measurement_reflns_used 655
_cell_measurement_temperature 293(2)
_cell_measurement_theta_max 22.01
_cell_measurement_theta_min 2.68
_cell_volume 1409.4(6)
_computing_cell_refinement SMART
_computing_data_collection 'SMART (Bruker, 2000)'
_computing_data_reduction 'SAINT (Bruker, 2000)'
_computing_molecular_graphics SHELXTL
_computing_publication_material SHELXTL
_computing_structure_refinement SHELXTL
_computing_structure_solution 'SHELXTL (Bruker, 2000)'
_diffrn_ambient_temperature 293(2)
_diffrn_measured_fraction_theta_full 0.995
_diffrn_measured_fraction_theta_max 0.995
_diffrn_measurement_device_type 'Bruker SMART APEX CCD'
_diffrn_measurement_method '\f and \w'
_diffrn_radiation_monochromator graphite
_diffrn_radiation_source 'fine-focus sealed tube'
_diffrn_radiation_type MoK\a
_diffrn_radiation_wavelength 0.71073
_diffrn_reflns_av_R_equivalents 0.0773
_diffrn_reflns_av_sigmaI/netI 0.0855
_diffrn_reflns_limit_h_max 15
_diffrn_reflns_limit_h_min -15
_diffrn_reflns_limit_k_max 12
_diffrn_reflns_limit_k_min -12
_diffrn_reflns_limit_l_max 15
_diffrn_reflns_limit_l_min -9
_diffrn_reflns_number 7914
_diffrn_reflns_theta_full 27.00
_diffrn_reflns_theta_max 27.00
_diffrn_reflns_theta_min 2.68
_diffrn_standards_number 0
_exptl_absorpt_coefficient_mu 0.101
_exptl_absorpt_correction_T_max 0.961
_exptl_absorpt_correction_T_min 0.942
_exptl_absorpt_correction_type multi-scan
_exptl_absorpt_process_details '(SADABS; Bruker, 2000)'
_exptl_crystal_colour colourless
_exptl_crystal_density_diffrn 1.359
_exptl_crystal_density_method 'not measured'
_exptl_crystal_description block
_exptl_crystal_F_000 608
_exptl_crystal_size_max 0.60
_exptl_crystal_size_mid 0.50
_exptl_crystal_size_min 0.40
_refine_diff_density_max 0.132
_refine_diff_density_min -0.167
_refine_ls_extinction_method none
_refine_ls_goodness_of_fit_ref 0.891
_refine_ls_hydrogen_treatment constr
_refine_ls_matrix_type full
_refine_ls_number_parameters 193
_refine_ls_number_reflns 3056
_refine_ls_number_restraints 0
_refine_ls_restrained_S_all 0.891
_refine_ls_R_factor_all 0.1030
_refine_ls_R_factor_gt 0.0458
_refine_ls_shift/su_max 0.000
_refine_ls_shift/su_mean 0.000
_refine_ls_structure_factor_coef Fsqd
_refine_ls_weighting_details 'calc w=1/[\s^2^(Fo^2^)+(0.0209P)^2^] where P=(Fo^2^+2Fc^2^)/3'
_refine_ls_weighting_scheme calc
_refine_ls_wR_factor_gt 0.0889
_refine_ls_wR_factor_ref 0.0999
_reflns_number_gt 1573
_reflns_number_total 3056
_reflns_threshold_expression I>2\s(I)
_cod_data_source_file bi2005.cif
_cod_data_source_block I
_cod_depositor_comments
;
The following automatic conversions were performed:
'_geom_bond_publ_flag' value 'Y' changed to 'y' according to
'/home/saulius/struct/CIF-dictionaries/cif_core.dic' dictionary named
'cif_core.dic' version 2.4.1 from 2010-06-29 (7
times).

'_geom_bond_publ_flag' value 'N' changed to 'n' according to
'/home/saulius/struct/CIF-dictionaries/cif_core.dic' dictionary named
'cif_core.dic' version 2.4.1 from 2010-06-29 (31
time).

'_geom_angle_publ_flag' value 'N' changed to 'n' according to
'/home/saulius/struct/CIF-dictionaries/cif_core.dic' dictionary named
'cif_core.dic' version 2.4.1 from 2010-06-29 (58
times).

'_geom_angle_publ_flag' value 'Y' changed to 'y' according to
'/home/saulius/struct/CIF-dictionaries/cif_core.dic' dictionary named
'cif_core.dic' version 2.4.1 from 2010-06-29 (3
times).

'_geom_hbond_publ_flag' value 'Y' changed to 'y' according to
'/home/saulius/struct/CIF-dictionaries/cif_core.dic' dictionary named
'cif_core.dic' version 2.4.1 from 2010-06-29 (3 times).

Automatic conversion script
Id: cif_fix_enum 1527 2010-12-29 10:47:43Z saulius 

The following automatic conversions were performed:

'_geom_bond_publ_flag' value 'Y' changed to 'y' according to
/home/saulius/struct/CIF-dictionaries/cif_core.dic dictionary named
'cif_core.dic' version 2.4.1 from 2010-06-29 (7
times).

'_geom_bond_publ_flag' value 'N' changed to 'n' according to
/home/saulius/struct/CIF-dictionaries/cif_core.dic dictionary named
'cif_core.dic' version 2.4.1 from 2010-06-29 (31
time).

'_geom_angle_publ_flag' value 'N' changed to 'n' according to
/home/saulius/struct/CIF-dictionaries/cif_core.dic dictionary named
'cif_core.dic' version 2.4.1 from 2010-06-29 (58
times).

'_geom_angle_publ_flag' value 'Y' changed to 'y' according
to /home/saulius/struct/CIF-dictionaries/cif_core.dic dictionary
named 'cif_core.dic' version 2.4.1 from 2010-06-29 (3
times).

'_geom_hbond_publ_flag' value 'Y' changed to 'y' according
to /home/saulius/struct/CIF-dictionaries/cif_core.dic dictionary
named 'cif_core.dic' version 2.4.1 from 2010-06-29 (3 times).

Automatic conversion script
Id: cif_fix_values 1715 2011-07-08 13:25:40Z adriana 
;
_cod_original_sg_symbol_H-M 'P 21/c'
_cod_database_code 2208793
_cod_database_fobs_code 2208793

loop_
_symmetry_equiv_pos_as_xyz
'x, y, z'
'-x, y+1/2, -z+1/2'
'-x, -y, -z'
'x, -y-1/2, z-1/2'

loop_
_atom_site_type_symbol
_atom_site_label
_atom_site_fract_x
_atom_site_fract_y
_atom_site_fract_z
_atom_site_U_iso_or_equiv
_atom_site_adp_type
_atom_site_calc_flag
_atom_site_refinement_flags
_atom_site_occupancy
C C1 0.83505(16) 0.12627(18) 0.06333(18) 0.0497(5) Uani d . 1
C C2 0.73584(14) 0.15924(18) 0.08792(17) 0.0447(5) Uani d . 1
C C3 0.73681(15) 0.12764(18) 0.20065(18) 0.0504(5) Uani d . 1
H H3 0.6719 0.1472 0.2190 0.060 Uiso calc R 1
C C4 0.82878(16) 0.0693(2) 0.28474(19) 0.0561(5) Uani d . 1
H H4 0.8266 0.0494 0.3592 0.067 Uiso calc R 1
C C5 0.92673(16) 0.03975(18) 0.25802(19) 0.0533(5) Uani d . 1
C C6 0.92894(16) 0.06700(19) 0.14828(19) 0.0547(5) Uani d . 1
H H6 0.9939 0.0456 0.1305 0.066 Uiso calc R 1
C C7 1.12098(16) -0.0396(2) 0.3295(2) 0.0846(8) Uani d . 1
H H7A 1.1084 -0.1010 0.2653 0.127 Uiso calc R 1
H H7B 1.1770 -0.0754 0.4009 0.127 Uiso calc R 1
H H7C 1.1491 0.0425 0.3104 0.127 Uiso calc R 1
C C8 0.63782(15) 0.22142(19) -0.00102(19) 0.0495(5) Uani d . 1
C C9 0.52872(14) 0.24763(18) 0.02169(17) 0.0465(5) Uani d . 1
C C10 0.51935(14) 0.34661(19) 0.09797(17) 0.0466(5) Uani d . 1
C C11 0.41473(14) 0.36923(19) 0.11048(17) 0.0527(5) Uani d . 1
H H11 0.4080 0.4360 0.1606 0.063 Uiso calc R 1
C C12 0.32027(15) 0.2929(2) 0.04878(19) 0.0551(5) Uani d . 1
C C13 0.32717(15) 0.1955(2) -0.02739(18) 0.0567(5) Uani d . 1
H H13 0.2629 0.1446 -0.0693 0.068 Uiso calc R 1
C C14 0.43226(16) 0.1752(2) -0.04021(18) 0.0566(5) Uani d . 1
H H14 0.4377 0.1102 -0.0925 0.068 Uiso calc R 1
C C15 0.61023(16) 0.5238(2) 0.22883(19) 0.0674(6) Uani d . 1
H H15A 0.5509 0.5842 0.1836 0.101 Uiso calc R 1
H H15B 0.6832 0.5690 0.2585 0.101 Uiso calc R 1
H H15C 0.5920 0.4901 0.2944 0.101 Uiso calc R 1
C C16 0.12114(15) 0.2466(2) 0.0138(2) 0.0852(8) Uani d . 1
H H16A 0.0988 0.2527 -0.0710 0.128 Uiso calc R 1
H H16B 0.0596 0.2790 0.0370 0.128 Uiso calc R 1
H H16C 0.1368 0.1560 0.0380 0.128 Uiso calc R 1
O O1 0.84206(10) 0.14941(14) -0.04377(12) 0.0702(5) Uani d . 1
H H1A 0.7823 0.1851 -0.0872 0.105 Uiso calc R 1
O O2 1.01474(12) -0.01731(14) 0.34728(14) 0.0727(4) Uani d . 1
O O3 0.63876(11) 0.24880(15) -0.10063(13) 0.0731(5) Uani d . 1
O O4 0.61708(10) 0.41679(13) 0.15449(12) 0.0597(4) Uani d . 1
O O5 0.22167(11) 0.32335(15) 0.06915(14) 0.0789(5) Uani d . 1

loop_
_atom_site_aniso_label
_atom_site_aniso_U_11
_atom_site_aniso_U_22
_atom_site_aniso_U_33
_atom_site_aniso_U_12
_atom_site_aniso_U_13
_atom_site_aniso_U_23
C1 0.0556(12) 0.0486(13) 0.0573(14) -0.0077(10) 0.0353(11) -0.0035(10)
C2 0.0442(11) 0.0444(12) 0.0529(13) -0.0030(9) 0.0265(10) -0.0038(9)
C3 0.0501(12) 0.0501(13) 0.0641(14) -0.0013(9) 0.0363(11) -0.0015(11)
C4 0.0585(12) 0.0589(14) 0.0619(14) 0.0032(10) 0.0349(12) 0.0076(11)
C5 0.0519(12) 0.0486(13) 0.0643(15) 0.0035(10) 0.0269(12) 0.0055(11)
C6 0.0456(11) 0.0539(13) 0.0747(16) 0.0014(10) 0.0340(12) 0.0014(11)
C7 0.0614(14) 0.098(2) 0.100(2) 0.0297(13) 0.0349(14) 0.0106(15)
C8 0.0519(12) 0.0506(13) 0.0545(14) -0.0056(10) 0.0296(11) -0.0049(10)
C9 0.0463(11) 0.0466(12) 0.0524(13) -0.0009(9) 0.0249(10) -0.0007(10)
C10 0.0436(11) 0.0475(12) 0.0515(13) -0.0031(9) 0.0205(10) 0.0003(10)
C11 0.0496(12) 0.0530(13) 0.0609(14) 0.0027(10) 0.0266(11) -0.0083(10)
C12 0.0468(12) 0.0522(13) 0.0747(15) 0.0018(10) 0.0321(11) -0.0011(11)
C13 0.0487(12) 0.0533(13) 0.0716(15) -0.0087(10) 0.0261(11) -0.0109(11)
C14 0.0556(12) 0.0552(14) 0.0658(15) -0.0046(11) 0.0302(11) -0.0132(11)
C15 0.0663(14) 0.0592(15) 0.0774(16) -0.0082(11) 0.0268(12) -0.0184(12)
C16 0.0497(13) 0.0766(18) 0.141(2) -0.0076(12) 0.0485(15) -0.0084(16)
O1 0.0632(9) 0.0993(12) 0.0634(10) 0.0098(8) 0.0414(8) 0.0101(8)
O2 0.0614(9) 0.0828(11) 0.0793(11) 0.0195(8) 0.0319(9) 0.0190(8)
O3 0.0667(9) 0.1046(13) 0.0600(10) 0.0153(8) 0.0373(8) 0.0142(9)
O4 0.0506(8) 0.0609(9) 0.0716(10) -0.0077(7) 0.0270(7) -0.0187(8)
O5 0.0491(8) 0.0781(11) 0.1214(14) -0.0049(8) 0.0452(9) -0.0274(9)

loop_
_atom_type_symbol
_atom_type_description
_atom_type_scat_dispersion_real
_atom_type_scat_dispersion_imag
_atom_type_scat_source
C C 0.0033 0.0016 'International Tables Vol C Tables 4.2.6.8 and 6.1.1.4'
H H 0.0000 0.0000 'International Tables Vol C Tables 4.2.6.8 and 6.1.1.4'
O O 0.0106 0.0060 'International Tables Vol C Tables 4.2.6.8 and 6.1.1.4'

loop_
_geom_angle_atom_site_label_1
_geom_angle_atom_site_label_2
_geom_angle_atom_site_label_3
_geom_angle
_geom_angle_publ_flag
O1 C1 C6 117.30(16) n
O1 C1 C2 121.72(18) n
C6 C1 C2 120.98(18) n
C3 C2 C1 116.85(17) n
C3 C2 C8 122.27(15) n
C1 C2 C8 120.87(17) n
C4 C3 C2 122.56(16) n
C4 C3 H3 118.7 n
C2 C3 H3 118.7 n
C3 C4 C5 119.13(19) n
C3 C4 H4 120.4 n
C5 C4 H4 120.4 n
O2 C5 C6 124.44(17) n
O2 C5 C4 115.22(19) n
C6 C5 C4 120.3(2) n
C5 C6 C1 120.13(17) n
C5 C6 H6 119.9 n
C1 C6 H6 119.9 n
O2 C7 H7A 109.5 n
O2 C7 H7B 109.5 n
H7A C7 H7B 109.5 n
O2 C7 H7C 109.5 n
H7A C7 H7C 109.5 n
H7B C7 H7C 109.5 n
O3 C8 C2 121.26(16) y
O3 C8 C9 117.62(18) y
C2 C8 C9 121.02(17) y
C14 C9 C10 118.65(16) n
C14 C9 C8 118.28(17) n
C10 C9 C8 122.98(16) n
O4 C10 C11 124.29(17) n
O4 C10 C9 115.84(14) n
C11 C10 C9 119.87(17) n
C12 C11 C10 119.91(18) n
C12 C11 H11 120.0 n
C10 C11 H11 120.0 n
O5 C12 C13 124.00(18) n
O5 C12 C11 114.73(17) n
C13 C12 C11 121.27(16) n
C12 C13 C14 118.14(19) n
C12 C13 H13 120.9 n
C14 C13 H13 120.9 n
C9 C14 C13 122.14(19) n
C9 C14 H14 118.9 n
C13 C14 H14 118.9 n
O4 C15 H15A 109.5 n
O4 C15 H15B 109.5 n
H15A C15 H15B 109.5 n
O4 C15 H15C 109.5 n
H15A C15 H15C 109.5 n
H15B C15 H15C 109.5 n
O5 C16 H16A 109.5 n
O5 C16 H16B 109.5 n
H16A C16 H16B 109.5 n
O5 C16 H16C 109.5 n
H16A C16 H16C 109.5 n
H16B C16 H16C 109.5 n
C1 O1 H1A 109.5 n
C5 O2 C7 118.08(17) n
C10 O4 C15 117.88(14) n
C12 O5 C16 118.99(16) n

loop_
_geom_bond_atom_site_label_1
_geom_bond_atom_site_label_2
_geom_bond_distance
_geom_bond_publ_flag
C1 O1 1.345(2) y
C1 C6 1.379(2) n
C1 C2 1.405(2) n
C2 C3 1.392(2) n
C2 C8 1.443(2) y
C3 C4 1.357(2) n
C3 H3 0.930 n
C4 C5 1.396(2) n
C4 H4 0.930 n
C5 O2 1.354(2) y
C5 C6 1.361(3) n
C6 H6 0.930 n
C7 O2 1.426(2) n
C7 H7A 0.960 n
C7 H7B 0.960 n
C7 H7C 0.960 n
C8 O3 1.236(2) y
C8 C9 1.497(2) y
C9 C14 1.371(2) n
C9 C10 1.392(2) n
C10 O4 1.3563(19) y
C10 C11 1.378(2) n
C11 C12 1.375(2) n
C11 H11 0.930 n
C12 O5 1.3658(19) y
C12 C13 1.370(3) n
C13 C14 1.381(2) n
C13 H13 0.930 n
C14 H14 0.930 n
C15 O4 1.427(2) n
C15 H15A 0.960 n
C15 H15B 0.960 n
C15 H15C 0.960 n
C16 O5 1.414(2) n
C16 H16A 0.960 n
C16 H16B 0.960 n
C16 H16C 0.960 n
O1 H1A 0.820 n

loop_
_geom_hbond_atom_site_label_D
_geom_hbond_atom_site_label_H
_geom_hbond_atom_site_label_A
_geom_hbond_site_symmetry_A
_geom_hbond_distance_DH
_geom_hbond_distance_HA
_geom_hbond_distance_DA
_geom_hbond_angle_DHA
_geom_hbond_publ_flag
O1 H1A O3 . 0.82 1.84 2.566(2) 146 y
C3 H3 O3 4_566 0.93 2.58 3.298(3) 135 y
C4 H4 O5 2_645 0.93 2.59 3.237(3) 127 y

loop_
_cod_related_entry_id
_cod_related_entry_database
_cod_related_entry_code
1 ChemSpider 13728332
